data_7218071
loop_
_publ_author_name
'Lv, Yun'
'Liu, Yang'
'Ye, Xin'
'Liu, Guangfeng'
'Tao, Xutang'

_publ_section_title
;
 The effect of mechano-stimuli on the amorphous-to-crystalline transition
 of mechanochromic luminescent materials
;
_journal_issue 3
_journal_name_full CrystEngComm
_journal_page_first 526
_journal_paper_doi 10.1039/C4CE01212G
_journal_volume 17
_journal_year 2015
_chemical_formula_sum 'C40 H26 Br2'
_chemical_formula_weight 666.41
_chemical_name_systematic
;
 ?
;
_space_group_IT_number 5
_symmetry_cell_setting monoclinic
_symmetry_space_group_name_Hall 'C 2y'
_symmetry_space_group_name_H-M 'C 1 2 1'
_atom_sites_solution_hydrogens geom
_atom_sites_solution_primary direct
_atom_sites_solution_secondary difmap
_audit_creation_method SHELXL-97
_cell_angle_alpha 90.000(5)
_cell_angle_beta 110.517(5)
_cell_angle_gamma 90.000(5)
_cell_formula_units_Z 2
_cell_length_a 25.721(5)
_cell_length_b 5.527(5)
_cell_length_c 11.027(5)
_cell_measurement_temperature 293(2)
_cell_volume 1468.2(15)
_computing_structure_refinement 'SHELXL-97 (Sheldrick, 1997)'
_diffrn_ambient_temperature 293(2)
_diffrn_measured_fraction_theta_full 0.995
_diffrn_measured_fraction_theta_max 0.978
_diffrn_radiation_monochromator graphite
_diffrn_radiation_source 'fine-focus sealed tube'
_diffrn_radiation_type MoK\a
_diffrn_radiation_wavelength 0.71069
_diffrn_reflns_av_R_equivalents 0.0000
_diffrn_reflns_av_sigmaI/netI 0.0988
_diffrn_reflns_limit_h_max 33
_diffrn_reflns_limit_h_min -33
_diffrn_reflns_limit_k_max 7
_diffrn_reflns_limit_k_min -7
_diffrn_reflns_limit_l_max 14
_diffrn_reflns_limit_l_min -14
_diffrn_reflns_number 3395[1874]
_diffrn_reflns_theta_full 25.00
_diffrn_reflns_theta_max 27.55
_diffrn_reflns_theta_min 1.97
_exptl_absorpt_coefficient_mu 2.789
_exptl_crystal_density_diffrn 1.508
_exptl_crystal_density_method 'not measured'
_exptl_crystal_F_000 672
_refine_diff_density_max 0.980
_refine_diff_density_min -0.527
_refine_diff_density_rms 0.118
_refine_ls_abs_structure_details 'Flack H D (1983), Acta Cryst. A39, 876-881'
_refine_ls_abs_structure_Flack 0.040(14)
_refine_ls_extinction_coef 0.0030(7)
_refine_ls_extinction_expression Fc^*^=kFc[1+0.001xFc^2^\l^3^/sin(2\q)]^-1/4^
_refine_ls_extinction_method SHELXL
_refine_ls_goodness_of_fit_ref 0.829
_refine_ls_hydrogen_treatment mixed
_refine_ls_matrix_type full
_refine_ls_number_parameters 192
_refine_ls_number_reflns 8269
_refine_ls_number_restraints 1
_refine_ls_restrained_S_all 0.829
_refine_ls_R_factor_all 0.0665
_refine_ls_R_factor_gt 0.0531
_refine_ls_shift/su_max 0.001
_refine_ls_shift/su_mean 0.000
_refine_ls_structure_factor_coef Fsqd
_refine_ls_weighting_details 'calc w=1/[\s^2^(Fo^2^)+(0.1253P)^2^+0.0000P] where P=(Fo^2^+2Fc^2^)/3'
_refine_ls_weighting_scheme calc
_refine_ls_wR_factor_gt 0.1469
_refine_ls_wR_factor_ref 0.1589
_reflns_number_gt 6925
_reflns_number_total 8269
_reflns_threshold_expression >2sigma(I)
_cod_data_source_file c4ce01212g2.cif
_cod_data_source_block shelxl
_cod_depositor_comments 'Adding full bibliography for 7218069--7218071.cif.'
_cod_original_sg_symbol_H-M C2
_cod_database_code 7218071

loop_
_symmetry_equiv_pos_as_xyz
'x, y, z'
'-x, y, -z'
'x+1/2, y+1/2, z'
'-x+1/2, y+1/2, -z'

loop_
_atom_site_label
_atom_site_type_symbol
_atom_site_fract_x
_atom_site_fract_y
_atom_site_fract_z
_atom_site_U_iso_or_equiv
_atom_site_adp_type
_atom_site_occupancy
_atom_site_symmetry_multiplicity
_atom_site_calc_flag
_atom_site_refinement_flags
Br1 Br 0.686933(16) 0.04276(9) 1.39841(4) 0.02408(14) Uani 1 1 d .
C2 C 0.91221(18) 0.0889(9) 0.5985(4) 0.0257(13) Uani 1 1 d .
H2 H 0.8909 -0.0302 0.5440 0.031 Uiso 1 1 calc R
C3 C 0.81174(14) 0.0489(13) 1.2460(3) 0.0167(7) Uani 1 1 d .
C4 C 0.91963(14) 0.0540(13) 1.0931(3) 0.0178(8) Uani 1 1 d .
H4 H 0.9445 -0.0739 1.1206 0.021 Uiso 1 1 calc R
C5 C 0.79970(18) 0.2590(8) 1.1681(4) 0.0181(9) Uani 1 1 d .
C6 C 0.92523(17) 0.2222(8) 1.0028(4) 0.0156(9) Uani 1 1 d .
C7 C 0.83951(18) 0.2723(8) 1.1003(4) 0.0143(8) Uani 1 1 d .
C8 C 0.86195(19) -0.0749(8) 1.2362(4) 0.0173(9) Uani 1 1 d .
H8A H 0.8533 -0.2391 1.2044 0.021 Uiso 1 1 calc R
H8B H 0.8919 -0.0786 1.3194 0.021 Uiso 1 1 calc R
C9 C 0.84314(18) 0.4355(9) 1.0073(4) 0.0187(9) Uani 1 1 d .
H9 H 0.8177 0.5613 0.9792 0.022 Uiso 1 1 calc R
C10 C 0.95960(17) 0.2409(8) 0.8149(4) 0.0168(9) Uani 1 1 d .
C11 C 0.75617(17) 0.4103(8) 1.1651(4) 0.0192(9) Uani 1 1 d .
H11 H 0.7490 0.5499 1.1148 0.023 Uiso 1 1 calc R
C12 C 0.88558(17) 0.4070(8) 0.9572(4) 0.0184(9) Uani 1 1 d .
H12 H 0.8877 0.5113 0.8929 0.022 Uiso 1 1 calc R
C13 C 0.87698(17) 0.0802(9) 1.1404(4) 0.0164(10) Uani 1 1 d .
C14 C 0.92507(16) 0.0693(12) 0.7312(4) 0.0199(10) Uani 1 1 d .
H14 H 0.9107 -0.0581 0.7649 0.024 Uiso 1 1 calc R
C15 C 0.9311(2) 0.2864(10) 0.5458(5) 0.0285(11) Uani 1 1 d .
H15 H 0.9214 0.3026 0.4567 0.034 Uiso 1 1 calc R
C16 C 0.97347(18) 0.2226(7) 0.9582(4) 0.0161(9) Uani 1 1 d .
C17 C 0.9645(2) 0.4577(8) 0.6295(4) 0.0244(10) Uani 1 1 d .
H17 H 0.9778 0.5883 0.5957 0.029 Uiso 1 1 calc R
C18 C 0.77841(18) -0.0117(7) 1.3153(4) 0.0171(10) Uani 1 1 d .
H18 H 0.7850 -0.1525 1.3646 0.021 Uiso 1 1 calc R
C19 C 0.72341(18) 0.3523(8) 1.2375(4) 0.0206(10) Uani 1 1 d .
H19 H 0.6944 0.4529 1.2375 0.025 Uiso 1 1 calc R
C20 C 0.73487(18) 0.1395(8) 1.3107(4) 0.0187(9) Uani 1 1 d .
C25 C 0.97844(19) 0.4371(9) 0.7618(4) 0.0222(10) Uani 1 1 d .
H25 H 1.0005 0.5547 0.8161 0.027 Uiso 1 1 calc R

loop_
_atom_site_aniso_label
_atom_site_aniso_U_11
_atom_site_aniso_U_22
_atom_site_aniso_U_33
_atom_site_aniso_U_23
_atom_site_aniso_U_13
_atom_site_aniso_U_12
Br1 0.0242(2) 0.0320(2) 0.0193(2) -0.0023(3) 0.01180(15) -0.0041(3)
C2 0.026(2) 0.032(4) 0.017(2) -0.010(2) 0.0058(18) -0.001(2)
C3 0.0190(17) 0.0196(18) 0.0111(15) 0.004(3) 0.0047(14) 0.002(3)
C4 0.0161(17) 0.017(2) 0.0197(18) 0.006(3) 0.0052(14) 0.004(3)
C5 0.022(2) 0.018(2) 0.014(2) -0.0008(17) 0.0051(18) -0.0004(19)
C6 0.019(2) 0.012(2) 0.016(2) -0.0034(16) 0.0061(18) -0.0023(18)
C7 0.017(2) 0.015(2) 0.0095(19) -0.0012(16) 0.0031(17) -0.0008(17)
C8 0.024(2) 0.013(2) 0.017(2) 0.0026(17) 0.0100(18) 0.0002(18)
C9 0.019(2) 0.018(2) 0.018(2) 0.0011(17) 0.0051(18) 0.0027(18)
C10 0.017(2) 0.013(2) 0.021(2) -0.0030(17) 0.0084(18) -0.0015(17)
C11 0.017(2) 0.018(2) 0.020(2) -0.0015(18) 0.0034(18) -0.0024(18)
C12 0.016(2) 0.024(2) 0.014(2) 0.0020(18) 0.0045(17) 0.0000(19)
C13 0.0215(19) 0.014(3) 0.0128(17) 0.0021(17) 0.0054(15) 0.0001(17)
C14 0.0209(19) 0.023(3) 0.0140(17) 0.002(2) 0.0035(14) -0.004(2)
C15 0.034(3) 0.039(3) 0.014(2) 0.000(2) 0.011(2) 0.002(2)
C16 0.022(2) 0.0094(19) 0.020(2) 0.0010(16) 0.0101(18) 0.0014(18)
C17 0.027(2) 0.026(2) 0.021(2) 0.0019(17) 0.009(2) -0.0014(19)
C18 0.024(2) 0.013(3) 0.0114(18) 0.0012(14) 0.0028(16) -0.0036(15)
C19 0.016(2) 0.019(2) 0.025(2) -0.0088(19) 0.0045(19) -0.0013(18)
C20 0.017(2) 0.027(2) 0.010(2) -0.0048(16) 0.0021(17) -0.0049(18)
C25 0.021(2) 0.022(2) 0.022(2) 0.0019(19) 0.0052(19) -0.0007(19)

loop_
_atom_type_symbol
_atom_type_description
_atom_type_scat_dispersion_real
_atom_type_scat_dispersion_imag
_atom_type_scat_source
C C 0.0033 0.0016 'International Tables Vol C Tables 4.2.6.8 and 6.1.1.4'
H H 0.0000 0.0000 'International Tables Vol C Tables 4.2.6.8 and 6.1.1.4'
Br Br -0.2901 2.4595 'International Tables Vol C Tables 4.2.6.8 and 6.1.1.4'

loop_
_geom_angle_atom_site_label_1
_geom_angle_atom_site_label_2
_geom_angle_atom_site_label_3
_geom_angle
_geom_angle_site_symmetry_1
C14 C2 C15 120.6(5) .
C14 C2 H2 119.7 .
C15 C2 H2 119.7 .
C18 C3 C5 119.5(4) .
C18 C3 C8 130.5(5) .
C5 C3 C8 110.0(3) .
C13 C4 C6 119.5(5) .
C13 C4 H4 120.3 .
C6 C4 H4 120.3 .
C11 C5 C3 120.8(4) .
C11 C5 C7 131.2(4) .
C3 C5 C7 108.0(4) .
C4 C6 C12 119.5(4) .
C4 C6 C16 122.7(4) .
C12 C6 C16 117.7(4) .
C9 C7 C13 120.6(4) .
C9 C7 C5 130.3(4) .
C13 C7 C5 109.1(4) .
C3 C8 C13 103.3(4) .
C3 C8 H8A 111.1 .
C13 C8 H8A 111.1 .
C3 C8 H8B 111.1 .
C13 C8 H8B 111.1 .
H8A C8 H8B 109.1 .
C7 C9 C12 118.8(4) .
C7 C9 H9 120.6 .
C12 C9 H9 120.6 .
C25 C10 C14 118.9(4) .
C25 C10 C16 120.4(4) .
C14 C10 C16 120.7(4) .
C19 C11 C5 119.7(4) .
C19 C11 H11 120.2 .
C5 C11 H11 120.2 .
C9 C12 C6 120.7(4) .
C9 C12 H12 119.7 .
C6 C12 H12 119.7 .
C4 C13 C7 120.8(4) .
C4 C13 C8 129.6(5) .
C7 C13 C8 109.6(4) .
C2 C14 C10 120.2(5) .
C2 C14 H14 119.9 .
C10 C14 H14 119.9 .
C17 C15 C2 118.7(4) .
C17 C15 H15 120.7 .
C2 C15 H15 120.7 .
C16 C16 C6 122.3(5) 2_757
C16 C16 C10 122.0(5) 2_757
C6 C16 C10 115.6(4) .
C25 C17 C15 121.1(5) .
C25 C17 H17 119.5 .
C15 C17 H17 119.5 .
C3 C18 C20 119.1(4) .
C3 C18 H18 120.4 .
C20 C18 H18 120.4 .
C11 C19 C20 118.6(4) .
C11 C19 H19 120.7 .
C20 C19 H19 120.7 .
C18 C20 C19 122.2(4) .
C18 C20 Br1 118.3(3) .
C19 C20 Br1 119.3(3) .
C17 C25 C10 120.5(4) .
C17 C25 H25 119.8 .
C10 C25 H25 119.8 .

loop_
_geom_bond_atom_site_label_1
_geom_bond_atom_site_label_2
_geom_bond_distance
_geom_bond_site_symmetry_2
Br1 C20 1.891(4) .
C2 C14 1.387(6) .
C2 C15 1.401(7) .
C2 H2 0.9300 .
C3 C18 1.375(6) .
C3 C5 1.413(7) .
C3 C8 1.499(6) .
C4 C13 1.378(5) .
C4 C6 1.405(7) .
C4 H4 0.9300 .
C5 C11 1.389(6) .
C5 C7 1.466(6) .
C6 C12 1.406(6) .
C6 C16 1.486(6) .
C7 C9 1.393(6) .
C7 C13 1.398(6) .
C8 C13 1.511(6) .
C8 H8A 0.9700 .
C8 H8B 0.9700 .
C9 C12 1.395(6) .
C9 H9 0.9300 .
C10 C25 1.397(6) .
C10 C14 1.402(7) .
C10 C16 1.497(6) .
C11 C19 1.386(6) .
C11 H11 0.9300 .
C12 H12 0.9300 .
C14 H14 0.9300 .
C15 C17 1.389(7) .
C15 H15 0.9300 .
C16 C16 1.352(9) 2_757
C17 C25 1.380(6) .
C17 H17 0.9300 .
C18 C20 1.384(6) .
C18 H18 0.9300 .
C19 C20 1.398(7) .
C19 H19 0.9300 .
C25 H25 0.9300 .
